data_4518560
loop_
_publ_author_name
'Sapianik, Aleksandr A.'
'Dudko, Evgeny R.'
'Kovalenko, Konstantin A.'
'Barsukova, Marina O.'
'Samsonenko, Denis G.'
'Dybtsev, Danil N.'
'Fedin, Vladimir P.'

_publ_section_title
;
 Metal-Organic Frameworks for Highly Selective Separation of Xylene
 Isomers and Single-Crystal X-ray Study of Aromatic Guest-Host Inclusion
 Compounds.
;
_journal_issue 12
_journal_name_full 'ACS applied materials &amp; interfaces'
_journal_page_first 14768
_journal_page_last 14777
_journal_paper_doi 10.1021/acsami.1c02812
_journal_volume 13
_journal_year 2021
_chemical_formula_sum 'C49 H33 Li2 N3 O13 Zn2'
_chemical_formula_weight 1016.40
_space_group_crystal_system monoclinic
_space_group_IT_number 15
_space_group_name_Hall '-C 2yc'
_space_group_name_H-M_alt 'C 1 2/c 1'
_atom_sites_solution_hydrogens geom
_atom_sites_solution_primary dual
_atom_sites_solution_secondary difmap
_audit_creation_method SHELXL-2018/3
_cell_angle_alpha 90
_cell_angle_beta 114.783(7)
_cell_angle_gamma 90
_cell_formula_units_Z 4
_cell_length_a 17.5140(11)
_cell_length_b 18.5021(9)
_cell_length_c 17.1380(10)
_cell_measurement_reflns_used 6124
_cell_measurement_temperature 130(2)
_cell_measurement_theta_max 28.98
_cell_measurement_theta_min 3.98
_cell_volume 5042.0(6)
_computing_cell_refinement 'CrysAlisPro 1.171.39.46 (Rigaku OD, 2018)'
_computing_data_collection 'CrysAlisPro 1.171.39.46 (Rigaku OD, 2018)'
_computing_data_reduction 'CrysAlisPro 1.171.39.46 (Rigaku OD, 2018)'
_computing_molecular_graphics 'ShelXle (H\"ubschle, 2011)'
_computing_publication_material 'CIFTAB (Sheldrick, 2015)'
_computing_structure_refinement 'SHELXL-2018 (Sheldrick, 2015)'
_computing_structure_solution 'SHELXT-2018 (Sheldrick, 2015)'
_diffrn_ambient_temperature 130(2)
_diffrn_detector 'CCD plate'
_diffrn_detector_area_resol_mean 10.6
_diffrn_detector_type AtlasS2
_diffrn_measured_fraction_theta_full 0.996
_diffrn_measured_fraction_theta_max 0.849
_diffrn_measurement_device 'four-circle diffractometer'
_diffrn_measurement_device_type 'New Xcalibur, AtlasS2'
_diffrn_measurement_method '\w scans'
_diffrn_radiation_monochromator graphite
_diffrn_radiation_probe x-ray
_diffrn_radiation_source 'fine-focus sealed tube'
_diffrn_radiation_type MoK\a
_diffrn_radiation_wavelength 0.71073
_diffrn_reflns_av_R_equivalents 0.0205
_diffrn_reflns_av_unetI/netI 0.0278
_diffrn_reflns_Laue_measured_fraction_full 0.996
_diffrn_reflns_Laue_measured_fraction_max 0.849
_diffrn_reflns_limit_h_max 20
_diffrn_reflns_limit_h_min -24
_diffrn_reflns_limit_k_max 18
_diffrn_reflns_limit_k_min -25
_diffrn_reflns_limit_l_max 23
_diffrn_reflns_limit_l_min -19
_diffrn_reflns_number 13068
_diffrn_reflns_point_group_measured_fraction_full 0.996
_diffrn_reflns_point_group_measured_fraction_max 0.849
_diffrn_reflns_theta_full 25.500
_diffrn_reflns_theta_max 29.538
_diffrn_reflns_theta_min 3.539
_diffrn_source 'sealed X-ray tube'
_exptl_absorpt_coefficient_mu 1.015
_exptl_absorpt_correction_T_max 1.00000
_exptl_absorpt_correction_T_min 0.76884
_exptl_absorpt_correction_type multi-scan
_exptl_absorpt_process_details
;
CrysAlisPro 1.171.39.46 (Rigaku Oxford Diffraction, 2018)
Empirical absorption correction using spherical harmonics,
implemented in SCALE3 ABSPACK scaling algorithm.
;
_exptl_crystal_colour yellow
_exptl_crystal_density_diffrn 1.339
_exptl_crystal_description block
_exptl_crystal_F_000 2072
_exptl_crystal_size_max 0.44
_exptl_crystal_size_mid 0.22
_exptl_crystal_size_min 0.20
_refine_diff_density_max 1.082
_refine_diff_density_min -0.533
_refine_diff_density_rms 0.110
_refine_ls_extinction_method none
_refine_ls_goodness_of_fit_ref 1.082
_refine_ls_hydrogen_treatment constr
_refine_ls_matrix_type full
_refine_ls_number_parameters 453
_refine_ls_number_reflns 5993
_refine_ls_number_restraints 1105
_refine_ls_restrained_S_all 1.158
_refine_ls_R_factor_all 0.0751
_refine_ls_R_factor_gt 0.0650
_refine_ls_shift/su_max 0.001
_refine_ls_shift/su_mean 0.000
_refine_ls_structure_factor_coef Fsqd
_refine_ls_weighting_details 'w=1/[\s^2^(Fo^2^)+(0.1255P)^2^+10.2465P] where P=(Fo^2^+2Fc^2^)/3'
_refine_ls_weighting_scheme calc
_refine_ls_wR_factor_gt 0.1973
_refine_ls_wR_factor_ref 0.2056
_reflns_Friedel_coverage 0.000
_reflns_number_gt 4951
_reflns_number_total 5993
_reflns_threshold_expression 'I > 2\s(I)'
_cod_data_source_file assynthesized.cif
_cod_data_source_block dsmsalndc2_sq
_cod_depositor_comments 'Adding full bibliography for 4518556--4518560.cif.'
_cod_original_sg_symbol_H-M 'C 2/c'
_cod_database_code 4518560
_shelx_shelxl_version_number 2018/3
_shelx_space_group_comment
;
The symmetry employed for this shelxl refinement is uniquely defined
by the following loop, which should always be used as a source of
symmetry information in preference to the above space-group names.
They are only intended as comments.
;
_shelx_estimated_absorpt_t_min 0.664
_shelx_estimated_absorpt_t_max 0.823

loop_
_space_group_symop_operation_xyz
'x, y, z'
'-x, y, -z+1/2'
'x+1/2, y+1/2, z'
'-x+1/2, y+1/2, -z+1/2'
'-x, -y, -z'
'x, -y, z-1/2'
'-x+1/2, -y+1/2, -z'
'x+1/2, -y+1/2, z-1/2'

loop_
_atom_site_label
_atom_site_type_symbol
_atom_site_fract_x
_atom_site_fract_y
_atom_site_fract_z
_atom_site_U_iso_or_equiv
_atom_site_adp_type
_atom_site_occupancy
_atom_site_site_symmetry_order
_atom_site_calc_flag
_atom_site_refinement_flags_posn
_atom_site_refinement_flags_adp
_atom_site_refinement_flags_occupancy
_atom_site_disorder_assembly
_atom_site_disorder_group
Zn1 Zn 0.74186(2) 0.12508(2) 0.92146(2) 0.03354(17) Uani 1 1 d . . . . .
Li1 Li 0.5779(3) 0.1119(3) 0.7480(4) 0.0378(12) Uani 1 1 d . . . . .
N1 N 0.83815(18) 0.13186(15) 1.04127(19) 0.0362(6) Uani 1 1 d . . . . .
C11 C 0.8847(2) 0.19083(19) 1.0719(2) 0.0399(7) Uani 1 1 d . . . . .
H11 H 0.873262 0.232529 1.036459 0.048 Uiso 1 1 calc R U . . .
C12 C 0.9489(2) 0.19339(19) 1.1534(2) 0.0429(8) Uani 1 1 d . . . . .
H12 H 0.981160 0.236225 1.173548 0.051 Uiso 1 1 calc R U . . .
C13 C 0.9660(2) 0.13282(18) 1.2056(2) 0.0392(8) Uani 1 1 d . . . . .
C14 C 0.9173(2) 0.0719(2) 1.1731(2) 0.0499(10) Uani 1 1 d . . . . .
H14 H 0.927487 0.029340 1.206936 0.060 Uiso 1 1 calc R U . . .
C15 C 0.8545(2) 0.0735(2) 1.0920(2) 0.0495(9) Uani 1 1 d . . . . .
H15 H 0.820971 0.031508 1.070660 0.059 Uiso 1 1 calc R U . . .
O11 O 0.75344(17) 0.21412(15) 0.87049(16) 0.0467(6) Uani 1 1 d . . . . .
O12 O 0.63620(17) 0.19848(15) 0.75258(16) 0.0462(6) Uani 1 1 d . . . . .
O13 O 0.7232(12) 0.5421(8) 0.6183(14) 0.059(3) Uani 0.563(6) 1 d . U P A 1
O14 O 0.8509(16) 0.5296(11) 0.7185(9) 0.049(2) Uani 0.563(6) 1 d . U P A 1
O15 O 0.7348(15) 0.5261(8) 0.6118(16) 0.052(3) Uani 0.437(6) 1 d . U P A 2
O16 O 0.852(2) 0.5355(15) 0.7377(12) 0.053(3) Uani 0.437(6) 1 d . U P A 2
C101 C 0.7014(2) 0.23166(19) 0.7950(2) 0.0388(7) Uani 1 1 d D . . . .
C102 C 0.7299(3) 0.2955(3) 0.7601(4) 0.0386(14) Uani 0.563(6) 1 d D U P A 1
C103 C 0.7668(2) 0.3512(2) 0.8173(2) 0.0543(9) Uani 0.563(6) 1 d D U P A 1
H103 H 0.779107 0.344368 0.876323 0.065 Uiso 0.563(6) 1 calc R U P A 1
C104 C 0.7866(3) 0.4170(2) 0.7912(2) 0.0563(9) Uani 0.563(6) 1 d D U P A 1
H104 H 0.811926 0.454231 0.832027 0.068 Uiso 0.563(6) 1 calc R U P A 1
C105 C 0.7691(5) 0.4282(3) 0.7045(4) 0.0483(17) Uani 0.563(6) 1 d D U P A 1
C106 C 0.7838(3) 0.5043(2) 0.6820(3) 0.0517(9) Uani 1 1 d D U . . .
C107 C 0.7306(6) 0.3717(4) 0.6458(5) 0.0631(18) Uani 0.563(6) 1 d D U P A 1
C108 C 0.7098(5) 0.3050(4) 0.6725(4) 0.0610(18) Uani 0.563(6) 1 d D U P A 1
C109 C 0.6736(7) 0.2489(5) 0.6132(5) 0.082(2) Uani 0.563(6) 1 d D U P A 1
H109 H 0.661147 0.203919 0.632063 0.098 Uiso 0.563(6) 1 calc R U P A 1
C110 C 0.6559(8) 0.2589(5) 0.5268(5) 0.098(3) Uani 0.563(6) 1 d D U P A 1
H110 H 0.630259 0.221175 0.486669 0.118 Uiso 0.563(6) 1 calc R U P A 1
C111 C 0.6758(7) 0.3243(5) 0.4992(6) 0.098(3) Uani 0.563(6) 1 d D U P A 1
H111 H 0.663345 0.331254 0.440195 0.118 Uiso 0.563(6) 1 calc R U P A 1
C112 C 0.7137(7) 0.3792(5) 0.5582(5) 0.084(2) Uani 0.563(6) 1 d D U P A 1
H112 H 0.728711 0.422892 0.538964 0.101 Uiso 0.563(6) 1 calc R U P A 1
C113 C 0.7123(4) 0.3027(3) 0.7587(5) 0.0426(18) Uani 0.437(6) 1 d D U P A 2
C114 C 0.7668(2) 0.3512(2) 0.8173(2) 0.0543(9) Uani 0.437(6) 1 d D U P A 2
H114 H 0.791270 0.339279 0.876704 0.065 Uiso 0.437(6) 1 calc R U P A 2
C115 C 0.7866(3) 0.4170(2) 0.7912(2) 0.0563(9) Uani 0.437(6) 1 d D U P A 2
H115 H 0.823469 0.449560 0.832705 0.068 Uiso 0.437(6) 1 calc R U P A 2
C116 C 0.7527(6) 0.4352(4) 0.7047(4) 0.051(2) Uani 0.437(6) 1 d D U P A 2
C117 C 0.6940(6) 0.3888(5) 0.6444(6) 0.072(2) Uani 0.437(6) 1 d D U P A 2
C118 C 0.6751(6) 0.3209(5) 0.6706(5) 0.066(2) Uani 0.437(6) 1 d D U P A 2
C119 C 0.6209(8) 0.2727(7) 0.6071(6) 0.086(3) Uani 0.437(6) 1 d D U P A 2
H119 H 0.608903 0.227087 0.624878 0.103 Uiso 0.437(6) 1 calc R U P A 2
C120 C 0.5841(9) 0.2894(7) 0.5190(7) 0.103(3) Uani 0.437(6) 1 d D U P A 2
H120 H 0.547709 0.255826 0.478568 0.123 Uiso 0.437(6) 1 calc R U P A 2
C121 C 0.6016(9) 0.3563(7) 0.4912(8) 0.102(3) Uani 0.437(6) 1 d D U P A 2
H121 H 0.577182 0.369597 0.432192 0.123 Uiso 0.437(6) 1 calc R U P A 2
C122 C 0.6567(8) 0.4023(7) 0.5545(6) 0.093(3) Uani 0.437(6) 1 d D U P A 2
H122 H 0.670501 0.446746 0.535736 0.112 Uiso 0.437(6) 1 calc R U P A 2
O21 O 0.65388(16) 0.10360(17) 0.95865(15) 0.0477(7) Uani 1 1 d . . . . .
O22 O 0.53564(14) 0.11022(14) 0.83994(15) 0.0379(5) Uani 1 1 d . . . . .
C201 C 0.5771(2) 0.09014(19) 0.91503(19) 0.0352(7) Uani 1 1 d . . . . .
C202 C 0.5362(2) 0.0440(2) 0.9587(2) 0.0469(9) Uani 1 1 d D U . . .
C203 C 0.5157(3) -0.0284(3) 0.9313(3) 0.0675(18) Uani 0.593(6) 1 d D U P B 1
C204 C 0.4793(4) -0.0731(4) 0.9740(4) 0.0705(19) Uani 0.593(6) 1 d D U P B 1
C205 C 0.4604(7) -0.1454(6) 0.9425(8) 0.082(4) Uani 0.297(3) 1 d D U P B 1
H205 H 0.435829 -0.175113 0.970950 0.098 Uiso 0.297(3) 1 calc R U P B 1
C206 C 0.4731(8) -0.1786(6) 0.8748(8) 0.089(4) Uani 0.297(3) 1 d D U P B 1
H206 H 0.458136 -0.227534 0.858987 0.107 Uiso 0.297(3) 1 calc R U P B 1
C207 C 0.5094(8) -0.1349(7) 0.8319(8) 0.089(4) Uani 0.297(3) 1 d D U P B 1
H207 H 0.520484 -0.152037 0.785369 0.107 Uiso 0.297(3) 1 calc R U P B 1
C208 C 0.5279(7) -0.0637(7) 0.8637(6) 0.077(3) Uani 0.297(3) 1 d D U P B 1
H208 H 0.552741 -0.034354 0.835145 0.093 Uiso 0.297(3) 1 calc R U P B 1
C209 C 0.5731(5) -0.0235(3) 0.9930(4) 0.066(2) Uani 0.407(6) 1 d D U P B 2
C210 C 0.5364(6) -0.0683(5) 1.0349(5) 0.070(2) Uani 0.407(6) 1 d D U P B 2
C211 C 0.5783(10) -0.1347(8) 1.0667(9) 0.076(4) Uani 0.203(3) 1 d D U P B 2
H211 H 0.553321 -0.164683 1.094618 0.091 Uiso 0.203(3) 1 calc R U P B 2
C212 C 0.6515(10) -0.1628(7) 1.0630(10) 0.080(5) Uani 0.203(3) 1 d D U P B 2
H212 H 0.674118 -0.208443 1.086883 0.096 Uiso 0.203(3) 1 calc R U P B 2
C213 C 0.6890(9) -0.1187(9) 1.0214(10) 0.080(5) Uani 0.203(3) 1 d D U P B 2
H213 H 0.738523 -0.132267 1.015319 0.096 Uiso 0.203(3) 1 calc R U P B 2
C214 C 0.6466(7) -0.0526(9) 0.9896(9) 0.077(5) Uani 0.203(3) 1 d D U P B 2
H214 H 0.671410 -0.022832 0.961356 0.092 Uiso 0.203(3) 1 calc R U P B 2

loop_
_atom_site_aniso_label
_atom_site_aniso_U_11
_atom_site_aniso_U_22
_atom_site_aniso_U_33
_atom_site_aniso_U_23
_atom_site_aniso_U_13
_atom_site_aniso_U_12
Zn1 0.0335(2) 0.0347(3) 0.0229(2) -0.00164(13) 0.00251(16) -0.00534(14)
Li1 0.028(2) 0.040(3) 0.036(3) -0.005(2) 0.004(2) -0.002(2)
N1 0.0343(13) 0.0350(14) 0.0280(13) -0.0012(11) 0.0019(11) -0.0044(11)
C11 0.0422(17) 0.0333(16) 0.0290(15) 0.0033(13) -0.0001(13) -0.0056(14)
C12 0.0421(17) 0.0320(16) 0.0344(17) -0.0002(14) -0.0037(14) -0.0065(14)
C13 0.0314(15) 0.0350(17) 0.0328(17) -0.0013(13) -0.0047(14) 0.0004(13)
C14 0.046(2) 0.0355(18) 0.0388(18) 0.0069(15) -0.0109(16) -0.0051(15)
C15 0.0464(19) 0.0372(18) 0.0392(18) 0.0028(15) -0.0073(15) -0.0128(16)
O11 0.0517(14) 0.0459(14) 0.0323(12) 0.0083(11) 0.0077(11) -0.0142(12)
O12 0.0466(13) 0.0458(14) 0.0392(13) 0.0028(11) 0.0111(11) -0.0131(12)
O13 0.066(5) 0.048(6) 0.051(4) 0.013(5) 0.013(3) 0.001(4)
O14 0.058(3) 0.039(3) 0.039(5) 0.002(4) 0.011(5) -0.011(3)
O15 0.071(6) 0.028(5) 0.044(4) 0.010(4) 0.010(4) -0.007(5)
O16 0.055(4) 0.049(6) 0.047(7) 0.014(6) 0.014(6) -0.013(4)
C101 0.0465(18) 0.0376(17) 0.0310(15) 0.0010(13) 0.0149(14) -0.0067(15)
C102 0.045(3) 0.038(3) 0.032(3) 0.003(2) 0.016(2) -0.009(2)
C103 0.063(2) 0.0535(19) 0.0389(17) 0.0021(16) 0.0134(16) -0.0092(18)
C104 0.064(2) 0.0514(19) 0.0428(18) 0.0018(16) 0.0122(16) -0.0122(17)
C105 0.058(3) 0.045(3) 0.039(3) 0.005(3) 0.016(2) -0.013(3)
C106 0.060(2) 0.0451(19) 0.0452(19) 0.0120(16) 0.0175(17) -0.0068(17)
C107 0.083(4) 0.060(3) 0.047(3) 0.003(3) 0.028(3) -0.014(3)
C108 0.082(4) 0.056(3) 0.044(3) -0.005(3) 0.026(3) -0.015(3)
C109 0.117(5) 0.068(4) 0.054(3) -0.001(3) 0.030(4) -0.026(4)
C110 0.140(6) 0.084(5) 0.059(4) -0.007(4) 0.031(4) -0.033(5)
C111 0.139(5) 0.087(5) 0.056(4) -0.003(4) 0.028(4) -0.030(4)
C112 0.114(5) 0.078(4) 0.056(4) 0.002(3) 0.032(4) -0.020(4)
C113 0.051(3) 0.046(4) 0.034(3) 0.001(3) 0.021(3) -0.007(3)
C114 0.063(2) 0.0535(19) 0.0389(17) 0.0021(16) 0.0134(16) -0.0092(18)
C115 0.064(2) 0.0514(19) 0.0428(18) 0.0018(16) 0.0122(16) -0.0122(17)
C116 0.066(4) 0.051(4) 0.038(3) 0.008(3) 0.023(3) -0.012(3)
C117 0.079(4) 0.068(4) 0.057(3) 0.018(3) 0.017(4) -0.027(4)
C118 0.071(4) 0.066(4) 0.055(3) 0.014(3) 0.020(3) -0.031(3)
C119 0.109(5) 0.077(5) 0.056(4) 0.003(4) 0.019(4) -0.031(4)
C120 0.136(6) 0.089(5) 0.060(4) -0.001(4) 0.019(5) -0.034(5)
C121 0.132(6) 0.094(5) 0.063(5) 0.000(5) 0.023(5) -0.036(5)
C122 0.113(5) 0.086(5) 0.065(4) 0.005(4) 0.021(5) -0.028(5)
O21 0.0370(12) 0.0746(18) 0.0208(10) 0.0030(11) 0.0014(9) -0.0226(13)
O22 0.0288(10) 0.0502(13) 0.0281(11) 0.0110(10) 0.0054(9) -0.0017(10)
C201 0.0327(14) 0.0433(18) 0.0237(13) 0.0013(13) 0.0060(12) -0.0064(13)
C202 0.0354(16) 0.068(2) 0.0285(15) 0.0099(15) 0.0053(13) -0.0145(17)
C203 0.079(4) 0.079(4) 0.054(3) -0.001(3) 0.038(3) -0.023(3)
C204 0.085(4) 0.083(4) 0.057(3) -0.001(3) 0.043(3) -0.028(4)
C205 0.100(7) 0.089(7) 0.071(7) -0.010(6) 0.050(6) -0.028(7)
C206 0.109(8) 0.086(8) 0.081(7) -0.015(7) 0.050(7) -0.014(7)
C207 0.116(8) 0.083(8) 0.081(8) -0.010(7) 0.053(7) -0.014(7)
C208 0.101(7) 0.074(7) 0.073(6) -0.004(6) 0.052(6) -0.023(6)
C209 0.064(4) 0.077(4) 0.063(4) 0.027(4) 0.031(3) -0.009(4)
C210 0.072(5) 0.078(5) 0.066(4) 0.028(4) 0.035(4) -0.009(4)
C211 0.080(8) 0.082(8) 0.076(8) 0.031(7) 0.042(7) 0.010(7)
C212 0.082(9) 0.078(9) 0.089(9) 0.035(8) 0.045(8) 0.023(8)
C213 0.078(9) 0.074(9) 0.092(9) 0.034(8) 0.039(8) 0.028(7)
C214 0.074(8) 0.072(8) 0.082(8) 0.037(7) 0.030(7) 0.016(7)

loop_
_atom_type_symbol
_atom_type_description
_atom_type_scat_dispersion_real
_atom_type_scat_dispersion_imag
_atom_type_scat_source
C C 0.0033 0.0016 'International Tables Vol C Tables 4.2.6.8 and 6.1.1.4'
H H 0.0000 0.0000 'International Tables Vol C Tables 4.2.6.8 and 6.1.1.4'
Li Li -0.0003 0.0001 'International Tables Vol C Tables 4.2.6.8 and 6.1.1.4'
N N 0.0061 0.0033 'International Tables Vol C Tables 4.2.6.8 and 6.1.1.4'
O O 0.0106 0.0060 'International Tables Vol C Tables 4.2.6.8 and 6.1.1.4'
Zn Zn 0.2839 1.4301 'International Tables Vol C Tables 4.2.6.8 and 6.1.1.4'

loop_
_geom_angle_atom_site_label_1
_geom_angle_atom_site_label_2
_geom_angle_atom_site_label_3
_geom_angle
_geom_angle_site_symmetry_1
_geom_angle_site_symmetry_3
_geom_angle_publ_flag
N1 Zn1 Li1 172.81(14) . . ?
O11 Zn1 Li1 82.27(13) . . ?
O11 Zn1 N1 101.83(11) . . ?
O11 Zn1 O15 125.6(7) . 4_646 ?
O11 Zn1 O21 125.24(13) . . ?
O13 Zn1 Li1 84.4(6) 4_646 . ?
O13 Zn1 N1 99.0(6) 4_646 . ?
O13 Zn1 O11 115.0(5) 4_646 . ?
O13 Zn1 O15 11.2(11) 4_646 4_646 ?
O13 Zn1 O21 112.1(5) 4_646 . ?
O15 Zn1 Li1 82.9(7) 4_646 . ?
O15 Zn1 N1 99.2(7) 4_646 . ?
O21 Zn1 Li1 76.10(13) . . ?
O21 Zn1 N1 96.72(11) . . ?
O21 Zn1 O15 101.0(7) . 4_646 ?
Li1 Li1 Zn1 119.6(3) 2_656 . ?
O12 Li1 Zn1 68.42(18) . . ?
O12 Li1 Li1 121.6(2) . 2_656 ?
O12 Li1 O14 113.2(8) . 4_646 ?
O12 Li1 O22 110.7(3) . . ?
O12 Li1 O22 114.2(3) . 2_656 ?
O14 Li1 Zn1 63.6(6) 4_646 . ?
O14 Li1 Li1 121.6(8) 4_646 2_656 ?
O14 Li1 O22 99.3(6) 4_646 . ?
O14 Li1 O22 123.7(7) 4_646 2_656 ?
O16 Li1 Zn1 68.7(8) 4_646 . ?
O16 Li1 O12 109.3(11) 4_646 . ?
O16 Li1 O22 109.5(8) 4_646 . ?
O22 Li1 Zn1 165.8(3) 2_656 . ?
O22 Li1 Zn1 75.56(19) . . ?
O22 Li1 Li1 44.29(19) . 2_656 ?
O22 Li1 Li1 46.54(18) 2_656 2_656 ?
O22 Li1 O22 90.8(3) 2_656 . ?
C11 N1 Zn1 123.9(2) . . ?
C11 N1 C15 118.4(3) . . ?
C15 N1 Zn1 117.7(2) . . ?
N1 C11 H11 118.9 . . ?
N1 C11 C12 122.2(3) . . ?
C12 C11 H11 118.9 . . ?
C11 C12 H12 120.3 . . ?
C11 C12 C13 119.3(3) . . ?
C13 C12 H12 120.3 . . ?
C12 C13 C13 121.6(2) . 2_757 ?
C14 C13 C12 118.0(3) . . ?
C14 C13 C13 120.4(2) . 2_757 ?
C13 C14 H14 120.3 . . ?
C15 C14 C13 119.4(3) . . ?
C15 C14 H14 120.3 . . ?
N1 C15 C14 122.7(3) . . ?
N1 C15 H15 118.7 . . ?
C14 C15 H15 118.7 . . ?
C101 O11 Zn1 121.0(2) . . ?
C101 O12 Li1 143.3(3) . . ?
C106 O13 Zn1 116.6(12) . 4_656 ?
C106 O14 Li1 150.0(17) . 4_656 ?
C106 O15 Zn1 116.1(14) . 4_656 ?
C106 O16 Li1 143.0(17) . 4_656 ?
O11 C101 C102 112.9(3) . . ?
O11 C101 C113 118.9(4) . . ?
O12 C101 O11 124.4(3) . . ?
O12 C101 C102 122.6(3) . . ?
O12 C101 C113 116.1(4) . . ?
C103 C102 C101 116.0(4) . . ?
C103 C102 C108 120.0(5) . . ?
C108 C102 C101 123.3(5) . . ?
C102 C103 H103 119.0 . . ?
C102 C103 C104 122.0(4) . . ?
C104 C103 H103 119.0 . . ?
C103 C104 H104 120.0 . . ?
C103 C104 C105 120.0(4) . . ?
C105 C104 H104 120.0 . . ?
C104 C105 C106 115.2(5) . . ?
C104 C105 C107 118.2(5) . . ?
C107 C105 C106 126.1(5) . . ?
O13 C106 C105 121.8(9) . . ?
O14 C106 O13 119.7(13) . . ?
O14 C106 C105 118.4(11) . . ?
O15 C106 O16 128.6(15) . . ?
O15 C106 C116 110.9(11) . . ?
O16 C106 C116 120.3(12) . . ?
C105 C107 C108 121.7(6) . . ?
C112 C107 C105 120.7(6) . . ?
C112 C107 C108 117.6(6) . . ?
C102 C108 C107 118.2(6) . . ?
C102 C108 C109 121.2(6) . . ?
C109 C108 C107 120.6(6) . . ?
C108 C109 H109 119.9 . . ?
C110 C109 C108 120.2(8) . . ?
C110 C109 H109 119.9 . . ?
C109 C110 H110 120.0 . . ?
C109 C110 C111 120.0(9) . . ?
C111 C110 H110 120.0 . . ?
C110 C111 H111 120.0 . . ?
C112 C111 C110 119.9(9) . . ?
C112 C111 H111 120.0 . . ?
C107 C112 H112 119.2 . . ?
C111 C112 C107 121.6(8) . . ?
C111 C112 H112 119.2 . . ?
C114 C113 C101 115.8(5) . . ?
C114 C113 C118 119.2(6) . . ?
C118 C113 C101 124.9(6) . . ?
C113 C114 H114 119.2 . . ?
C113 C114 C115 121.5(4) . . ?
C115 C114 H114 119.2 . . ?
C114 C115 H115 119.8 . . ?
C116 C115 C114 120.4(4) . . ?
C116 C115 H115 119.8 . . ?
C115 C116 C106 116.4(6) . . ?
C115 C116 C117 119.3(6) . . ?
C117 C116 C106 124.3(6) . . ?
C116 C117 C118 120.3(8) . . ?
C116 C117 C122 123.5(8) . . ?
C118 C117 C122 116.0(9) . . ?
C113 C118 C117 119.2(7) . . ?
C113 C118 C119 122.0(8) . . ?
C117 C118 C119 118.8(8) . . ?
C118 C119 H119 118.5 . . ?
C120 C119 C118 122.9(11) . . ?
C120 C119 H119 118.5 . . ?
C119 C120 H120 120.3 . . ?
C121 C120 C119 119.5(12) . . ?
C121 C120 H120 120.3 . . ?
C120 C121 H121 121.6 . . ?
C122 C121 C120 116.8(13) . . ?
C122 C121 H121 121.6 . . ?
C117 C122 H122 117.0 . . ?
C121 C122 C117 126.0(12) . . ?
C121 C122 H122 117.0 . . ?
C201 O21 Zn1 130.0(2) . . ?
Li1 O22 Li1 89.2(3) 2_656 . ?
C201 O22 Li1 124.9(3) . . ?
C201 O22 Li1 141.2(3) . 2_656 ?
O21 C201 C202 115.5(3) . . ?
O22 C201 O21 124.9(3) . . ?
O22 C201 C202 119.6(3) . . ?
C203 C202 C201 118.7(4) . . ?
C204 C202 C201 119.4(4) 5_657 . ?
C204 C202 C203 121.9(4) 5_657 . ?
C209 C202 C201 118.6(4) . . ?
C210 C202 C201 119.8(5) 5_657 . ?
C210 C202 C209 121.6(5) 5_657 . ?
C202 C203 C204 119.1(6) . . ?
C202 C203 C208 127.0(7) . . ?
C204 C203 C208 113.9(8) . . ?
C202 C204 C203 119.0(6) 5_657 . ?
C202 C204 C205 125.3(7) 5_657 . ?
C203 C204 C205 115.7(9) . . ?
C204 C205 H205 115.6 . . ?
C206 C205 C204 128.8(12) . . ?
C206 C205 H205 115.6 . . ?
C205 C206 H206 121.9 . . ?
C207 C206 C205 116.1(10) . . ?
C207 C206 H206 121.9 . . ?
C206 C207 H207 122.8 . . ?
C206 C207 C208 114.5(9) . . ?
C208 C207 H207 122.8 . . ?
C203 C208 H208 114.5 . . ?
C207 C208 C203 131.0(12) . . ?
C207 C208 H208 114.5 . . ?
C202 C209 C210 120.1(8) . . ?
C202 C209 C214 125.6(9) . . ?
C210 C209 C214 114.3(11) . . ?
C202 C210 C209 118.2(8) 5_657 . ?
C202 C210 C211 126.2(10) 5_657 . ?
C209 C210 C211 115.5(12) . . ?
C210 C211 H211 115.2 . . ?
C212 C211 C210 129.5(16) . . ?
C212 C211 H211 115.2 . . ?
C211 C212 H212 122.1 . . ?
C211 C212 C213 115.7(12) . . ?
C213 C212 H212 122.1 . . ?
C212 C213 H213 122.8 . . ?
C212 C213 C214 114.4(12) . . ?
C214 C213 H213 122.8 . . ?
C209 C214 H214 114.7 . . ?
C213 C214 C209 130.6(15) . . ?
C213 C214 H214 114.7 . . ?

loop_
_geom_bond_atom_site_label_1
_geom_bond_atom_site_label_2
_geom_bond_distance
_geom_bond_site_symmetry_2
_geom_bond_publ_flag
Zn1 Li1 3.160(6) . ?
Zn1 N1 2.043(3) . ?
Zn1 O11 1.915(3) . ?
Zn1 O13 1.88(2) 4_646 ?
Zn1 O15 2.01(2) 4_646 ?
Zn1 O21 1.940(3) . ?
Li1 Li1 2.760(12) 2_656 ?
Li1 O12 1.883(6) . ?
Li1 O14 1.90(2) 4_646 ?
Li1 O16 1.82(3) 4_646 ?
Li1 O22 1.927(6) 2_656 ?
Li1 O22 2.003(7) . ?
N1 C11 1.331(4) . ?
N1 C15 1.340(5) . ?
C11 H11 0.9500 . ?
C11 C12 1.379(4) . ?
C12 H12 0.9500 . ?
C12 C13 1.386(5) . ?
C13 C13 1.489(6) 2_757 ?
C13 C14 1.381(5) . ?
C14 H14 0.9500 . ?
C14 C15 1.364(5) . ?
C15 H15 0.9500 . ?
O11 C101 1.273(4) . ?
O12 C101 1.230(4) . ?
O13 C106 1.355(18) . ?
O14 C106 1.17(2) . ?
O15 C106 1.22(2) . ?
O16 C106 1.31(3) . ?
C101 C102 1.502(6) . ?
C101 C113 1.499(7) . ?
C102 C103 1.382(6) . ?
C102 C108 1.401(6) . ?
C103 H103 0.9500 . ?
C103 C104 1.389(5) . ?
C104 H104 0.9500 . ?
C104 C105 1.400(6) . ?
C105 C106 1.509(6) . ?
C105 C107 1.412(6) . ?
C106 C116 1.501(7) . ?
C107 C108 1.417(6) . ?
C107 C112 1.410(6) . ?
C108 C109 1.405(6) . ?
C109 H109 0.9500 . ?
C109 C110 1.391(7) . ?
C110 H110 0.9500 . ?
C110 C111 1.396(7) . ?
C111 H111 0.9500 . ?
C111 C112 1.390(7) . ?
C112 H112 0.9500 . ?
C113 C114 1.388(6) . ?
C113 C118 1.412(6) . ?
C114 H114 0.9500 . ?
C114 C115 1.389(5) . ?
C115 H115 0.9500 . ?
C115 C116 1.388(6) . ?
C116 C117 1.405(7) . ?
C117 C118 1.419(7) . ?
C117 C122 1.420(7) . ?
C118 C119 1.421(7) . ?
C119 H119 0.9500 . ?
C119 C120 1.405(7) . ?
C120 H120 0.9500 . ?
C120 C121 1.405(7) . ?
C121 H121 0.9500 . ?
C121 C122 1.400(7) . ?
C122 H122 0.9500 . ?
O21 C201 1.260(4) . ?
O22 C201 1.240(4) . ?
C201 C202 1.500(5) . ?
C202 C203 1.415(6) . ?
C202 C204 1.400(8) 5_657 ?
C202 C209 1.415(6) . ?
C202 C210 1.396(12) 5_657 ?
C203 C204 1.420(6) . ?
C203 C208 1.421(7) . ?
C204 C205 1.427(7) . ?
C205 H205 0.9500 . ?
C205 C206 1.411(7) . ?
C206 H206 0.9500 . ?
C206 C207 1.410(7) . ?
C207 H207 0.9500 . ?
C207 C208 1.411(7) . ?
C208 H208 0.9500 . ?
C209 C210 1.417(7) . ?
C209 C214 1.418(7) . ?
C210 C211 1.417(7) . ?
C211 H211 0.9500 . ?
C211 C212 1.409(7) . ?
C212 H212 0.9500 . ?
C212 C213 1.414(7) . ?
C213 H213 0.9500 . ?
C213 C214 1.417(7) . ?
C214 H214 0.9500 . ?
